data_4126264
loop_
_publ_author_name
'Cheng, Biao'
'Lu, Peng'
'Zhang, Heyi'
'Cheng, Xinpeng'
'Lu, Zhan'

_publ_section_title
;
 Highly Enantioselective Cobalt-Catalyzed Hydrosilylation of Alkenes.
;
_journal_name_full 'Journal of the American Chemical Society'
_journal_paper_doi 10.1021/jacs.7b04137
_journal_year 2017
_chemical_absolute_configuration rmad
_chemical_formula_moiety 'C18 H18 Si'
_chemical_formula_sum 'C18 H18 Si'
_chemical_formula_weight 262.41
_space_group_crystal_system monoclinic
_space_group_IT_number 4
_space_group_name_Hall 'P 2yb'
_space_group_name_H-M_alt 'P 1 21 1'
_symmetry_space_group_name_Hall 'P 2yb'
_symmetry_space_group_name_H-M 'P 1 21 1'
_atom_sites_solution_hydrogens mixed
_atom_sites_solution_primary direct
_audit_creation_date 2017-04-06
_audit_creation_method
;
Olex2 1.2
(compiled 2017.03.28 svn.r3405 for OlexSys, GUI svn.r5324)
;
_cell_angle_alpha 90
_cell_angle_beta 112.265(5)
_cell_angle_gamma 90
_cell_formula_units_Z 2
_cell_length_a 11.3968(5)
_cell_length_b 5.98855(18)
_cell_length_c 11.9533(6)
_cell_measurement_reflns_used 3305
_cell_measurement_temperature 293(2)
_cell_measurement_theta_max 66.7706
_cell_measurement_theta_min 3.9929
_cell_volume 754.99(6)
_computing_cell_refinement
;
CrysAlisPro, Agilent Technologies,
Version 1.171.35.11 (release 16-05-2011 CrysAlis171 .NET)
(compiled May 16 2011,17:55:39)
;
_computing_data_collection
;
CrysAlisPro, Agilent Technologies,
Version 1.171.35.11 (release 16-05-2011 CrysAlis171 .NET)
(compiled May 16 2011,17:55:39)
;
_computing_data_reduction
;
CrysAlisPro, Agilent Technologies,
Version 1.171.35.11 (release 16-05-2011 CrysAlis171 .NET)
(compiled May 16 2011,17:55:39)
;
_computing_molecular_graphics 'Olex2 (Dolomanov et al., 2009)'
_computing_publication_material 'Olex2 (Dolomanov et al., 2009)'
_computing_structure_refinement 'ShelXL (Sheldrick, 2015)'
_computing_structure_solution 'ShelXS (Sheldrick, 2008)'
_diffrn_ambient_temperature 293.15
_diffrn_detector_area_resol_mean 5.1796
_diffrn_measured_fraction_theta_full 0.986
_diffrn_measured_fraction_theta_max 0.986
_diffrn_measurement_details
;
#__ type_ start__ end____ width___ exp.time_
  1 omega   15.00   94.00   1.0000    2.0000
omega____ theta____ kappa____ phi______ frames
    -       41.1938   38.0000  -90.0000 79

#__ type_ start__ end____ width___ exp.time_
  2 omega  -32.00   68.00   1.0000    2.0000
omega____ theta____ kappa____ phi______ frames
    -       41.1938  -38.0000   90.0000 100

#__ type_ start__ end____ width___ exp.time_
  3 omega   16.00   86.00   1.0000    2.0000
omega____ theta____ kappa____ phi______ frames
    -       41.1938 -125.0000   30.0000 70

#__ type_ start__ end____ width___ exp.time_
  4 omega -116.00  -89.00   1.0000    8.0000
omega____ theta____ kappa____ phi______ frames
    -      -83.0000  125.0000 -150.0000 27

#__ type_ start__ end____ width___ exp.time_
  5 omega   14.00   80.00   1.0000    8.0000
omega____ theta____ kappa____ phi______ frames
    -       93.5000  -15.0000  150.0000 66

#__ type_ start__ end____ width___ exp.time_
  6 omega   27.00   72.00   1.0000    8.0000
omega____ theta____ kappa____ phi______ frames
    -       93.5000  -45.0000   30.0000 45

#__ type_ start__ end____ width___ exp.time_
  7 omega   69.00  111.00   1.0000    8.0000
omega____ theta____ kappa____ phi______ frames
    -       93.5000   45.0000   60.0000 42

#__ type_ start__ end____ width___ exp.time_
  8 omega   67.00  168.00   1.0000    8.0000
omega____ theta____ kappa____ phi______ frames
    -       93.5000   45.0000  150.0000 101

#__ type_ start__ end____ width___ exp.time_
  9 omega   38.00   70.00   1.0000    8.0000
omega____ theta____ kappa____ phi______ frames
    -       93.5000  -45.0000  120.0000 32

#__ type_ start__ end____ width___ exp.time_
 10 omega   54.00  106.00   1.0000    8.0000
omega____ theta____ kappa____ phi______ frames
    -       93.5000  -77.0000  120.0000 52

#__ type_ start__ end____ width___ exp.time_
 11 omega   42.00   69.00   1.0000    8.0000
omega____ theta____ kappa____ phi______ frames
    -       93.5000  -45.0000  -90.0000 27

#__ type_ start__ end____ width___ exp.time_
 12 omega  108.00  150.00   1.0000    8.0000
omega____ theta____ kappa____ phi______ frames
    -       93.5000  -15.0000  150.0000 42

#__ type_ start__ end____ width___ exp.time_
 13 omega  126.00  159.00   1.0000    8.0000
omega____ theta____ kappa____ phi______ frames
    -       93.5000   45.0000   60.0000 33

#__ type_ start__ end____ width___ exp.time_
 14 omega   12.00  128.00   1.0000    8.0000
omega____ theta____ kappa____ phi______ frames
    -       93.5000  -93.0000   12.0000 116

#__ type_ start__ end____ width___ exp.time_
 15 omega   19.00   60.00   1.0000    8.0000
omega____ theta____ kappa____ phi______ frames
    -       93.5000  -45.0000 -120.0000 41

#__ type_ start__ end____ width___ exp.time_
 16 omega   33.00  123.00   1.0000    8.0000
omega____ theta____ kappa____ phi______ frames
    -       93.5000  -78.0000 -153.0000 90
;
_diffrn_measurement_device_type 'Xcalibur, Atlas, Gemini ultra'
_diffrn_measurement_method '\w scans'
_diffrn_orient_matrix_UB_11 -0.0207433000
_diffrn_orient_matrix_UB_12 -0.2104245000
_diffrn_orient_matrix_UB_13 -0.0793729000
_diffrn_orient_matrix_UB_21 -0.1440887000
_diffrn_orient_matrix_UB_22 0.0172962000
_diffrn_orient_matrix_UB_23 -0.0323208000
_diffrn_orient_matrix_UB_31 -0.0129539000
_diffrn_orient_matrix_UB_32 0.1467109000
_diffrn_orient_matrix_UB_33 -0.1098213000
_diffrn_radiation_monochromator mirror
_diffrn_radiation_type CuK\a
_diffrn_radiation_wavelength 1.54184
_diffrn_reflns_av_R_equivalents 0.0527
_diffrn_reflns_av_unetI/netI 0.0480
_diffrn_reflns_Laue_measured_fraction_full 0.986
_diffrn_reflns_Laue_measured_fraction_max 0.986
_diffrn_reflns_limit_h_max 13
_diffrn_reflns_limit_h_min -11
_diffrn_reflns_limit_k_max 7
_diffrn_reflns_limit_k_min -6
_diffrn_reflns_limit_l_max 13
_diffrn_reflns_limit_l_min -14
_diffrn_reflns_number 4415
_diffrn_reflns_point_group_measured_fraction_full 0.895
_diffrn_reflns_point_group_measured_fraction_max 0.895
_diffrn_reflns_theta_full 66.882
_diffrn_reflns_theta_max 66.882
_diffrn_reflns_theta_min 3.996
_diffrn_source 'Enhance Ultra (Cu) X-ray Source'
_exptl_absorpt_coefficient_mu 1.219
_exptl_absorpt_correction_T_max 1.00000
_exptl_absorpt_correction_T_min 0.63301
_exptl_absorpt_correction_type multi-scan
_exptl_absorpt_process_details
;
CrysAlisPro, Agilent Technologies,
Version 1.171.35.11 (release 16-05-2011 CrysAlis171 .NET)
(compiled May 16 2011,17:55:39)
Empirical absorption correction using spherical harmonics,
 implemented in SCALE3 ABSPACK scaling algorithm.
;
_exptl_crystal_colour colourless
_exptl_crystal_colour_primary colourless
_exptl_crystal_density_diffrn 1.154
_exptl_crystal_description block
_exptl_crystal_F_000 280
_exptl_crystal_size_max 0.38
_exptl_crystal_size_mid 0.36
_exptl_crystal_size_min 0.3
_refine_diff_density_max 0.410
_refine_diff_density_min -0.234
_refine_diff_density_rms 0.060
_refine_ls_abs_structure_details
;
 Classical Flack method preferred over Parsons because s.u. lower.
;
_refine_ls_abs_structure_Flack 0.07(6)
_refine_ls_extinction_method none
_refine_ls_goodness_of_fit_ref 1.053
_refine_ls_hydrogen_treatment mixed
_refine_ls_matrix_type full
_refine_ls_number_parameters 179
_refine_ls_number_reflns 2404
_refine_ls_number_restraints 1
_refine_ls_restrained_S_all 1.052
_refine_ls_R_factor_all 0.0631
_refine_ls_R_factor_gt 0.0615
_refine_ls_shift/su_max 0.001
_refine_ls_shift/su_mean 0.000
_refine_ls_structure_factor_coef Fsqd
_refine_ls_weighting_details 'w=1/[\s^2^(Fo^2^)+(0.1225P)^2^+0.0161P] where P=(Fo^2^+2Fc^2^)/3'
_refine_ls_weighting_scheme calc
_refine_ls_wR_factor_gt 0.1604
_refine_ls_wR_factor_ref 0.1652
_reflns_Friedel_coverage 0.642
_reflns_Friedel_fraction_full 0.783
_reflns_Friedel_fraction_max 0.782
_reflns_number_gt 2295
_reflns_number_total 2404
_reflns_threshold_expression 'I > 2\s(I)'
_cod_data_source_file ja7b04137_si_003.cif
_cod_data_source_block 170401_cb9100_cu
_cod_database_code 4126264
_shelx_shelxl_version_number 2016/6
_chemical_oxdiff_formula 'c10 h10 n2 o8 Si1'
_shelx_space_group_comment
;
The symmetry employed for this shelxl refinement is uniquely defined
by the following loop, which should always be used as a source of
symmetry information in preference to the above space-group names.
They are only intended as comments.
;
_shelx_estimated_absorpt_t_max 0.711
_shelx_estimated_absorpt_t_min 0.655
_reflns_odcompleteness_completeness 99.72
_reflns_odcompleteness_iscentric 1
_reflns_odcompleteness_theta 64.99
_olex2_refinement_description
;
1. Fixed Uiso
 At 1.2 times of:
  All C(H) groups, All Si(H,H) groups
 At 1.5 times of:
  All C(H,H,H) groups
2.a Ternary CH refined with riding coordinates:
 C11(H11)
2.b Aromatic/amide H refined with riding coordinates:
 C1(H1), C2(H2), C3(H3), C4(H4), C7(H7), C9(H9), C10(H10), C14(H14), C15(H15),
 C16(H16), C17(H17), C18(H18)
2.c Idealised Me refined as rotating group:
 C12(H12A,H12B,H12C)
;
_olex2_submission_special_instructions 'No special instructions were received'

loop_
_space_group_symop_operation_xyz
'x, y, z'
'-x, y+1/2, -z'

loop_
_atom_site_label
_atom_site_type_symbol
_atom_site_fract_x
_atom_site_fract_y
_atom_site_fract_z
_atom_site_U_iso_or_equiv
_atom_site_adp_type
_atom_site_occupancy
_atom_site_site_symmetry_order
_atom_site_calc_flag
_atom_site_refinement_flags_posn
Si1 Si 0.24483(10) -0.0864(2) 0.79664(9) 0.0563(4) Uani 1 1 d .
H1A H 0.146(4) -0.198(10) 0.771(4) 0.068 Uiso 1 1 d R
H1B H 0.358(4) -0.179(9) 0.849(4) 0.068 Uiso 1 1 d R
C1 C 0.6624(4) 0.0483(7) 0.6043(3) 0.0551(9) Uani 1 1 d .
H1 H 0.646601 -0.090542 0.566643 0.066 Uiso 1 1 calc R
C2 C 0.7744(4) 0.1554(9) 0.6233(4) 0.0659(11) Uani 1 1 d .
H2 H 0.833938 0.088630 0.598088 0.079 Uiso 1 1 calc R
C3 C 0.8006(4) 0.3641(10) 0.6801(4) 0.0716(14) Uani 1 1 d .
H3 H 0.877164 0.434824 0.692555 0.086 Uiso 1 1 calc R
C4 C 0.7136(4) 0.4646(7) 0.7174(4) 0.0617(11) Uani 1 1 d .
H4 H 0.731746 0.603138 0.755199 0.074 Uiso 1 1 calc R
C5 C 0.5972(4) 0.3600(6) 0.6990(3) 0.0499(9) Uani 1 1 d .
C6 C 0.5705(3) 0.1474(6) 0.6417(3) 0.0453(8) Uani 1 1 d .
C7 C 0.4541(3) 0.0418(6) 0.6246(3) 0.0469(8) Uani 1 1 d .
H7 H 0.437045 -0.097085 0.587011 0.056 Uiso 1 1 calc R
C8 C 0.3656(4) 0.1376(6) 0.6615(3) 0.0466(8) Uani 1 1 d .
C9 C 0.3929(4) 0.3523(6) 0.7164(4) 0.0548(9) Uani 1 1 d .
H9 H 0.332880 0.421520 0.739897 0.066 Uiso 1 1 calc R
C10 C 0.5032(4) 0.4585(6) 0.7353(3) 0.0553(9) Uani 1 1 d .
H10 H 0.518208 0.597784 0.772422 0.066 Uiso 1 1 calc R
C11 C 0.2431(4) 0.0211(7) 0.6465(4) 0.0548(9) Uani 1 1 d .
H11 H 0.238056 -0.110830 0.596391 0.066 Uiso 1 1 calc R
C12 C 0.1259(4) 0.1584(12) 0.5802(5) 0.0765(13) Uani 1 1 d .
H12A H 0.051742 0.074348 0.573432 0.115 Uiso 1 1 calc GR
H12B H 0.122876 0.194359 0.500917 0.115 Uiso 1 1 calc GR
H12C H 0.128549 0.293704 0.624201 0.115 Uiso 1 1 calc GR
C13 C 0.2283(3) 0.1393(7) 0.8975(3) 0.0500(8) Uani 1 1 d .
C14 C 0.3314(4) 0.2593(8) 0.9726(4) 0.0595(10) Uani 1 1 d .
H14 H 0.411715 0.222779 0.975258 0.071 Uiso 1 1 calc R
C15 C 0.3190(4) 0.4327(10) 1.0442(3) 0.0636(10) Uani 1 1 d .
H15 H 0.389957 0.511724 1.093635 0.076 Uiso 1 1 calc R
C16 C 0.2004(5) 0.4866(9) 1.0415(4) 0.0666(11) Uani 1 1 d .
H16 H 0.191143 0.601589 1.089797 0.080 Uiso 1 1 calc R
C17 C 0.0955(4) 0.3703(10) 0.9671(4) 0.0723(13) Uani 1 1 d .
H17 H 0.015350 0.408063 0.964458 0.087 Uiso 1 1 calc R
C18 C 0.1094(4) 0.1979(9) 0.8967(4) 0.0609(11) Uani 1 1 d .
H18 H 0.038148 0.118993 0.847699 0.073 Uiso 1 1 calc R

loop_
_atom_site_aniso_label
_atom_site_aniso_U_11
_atom_site_aniso_U_22
_atom_site_aniso_U_33
_atom_site_aniso_U_23
_atom_site_aniso_U_13
_atom_site_aniso_U_12
Si1 0.0722(7) 0.0445(6) 0.0622(6) -0.0035(5) 0.0366(5) -0.0027(5)
C1 0.066(2) 0.053(2) 0.052(2) 0.0030(18) 0.0286(17) 0.0079(18)
C2 0.061(2) 0.077(3) 0.063(2) 0.010(2) 0.0266(19) 0.009(2)
C3 0.060(2) 0.088(4) 0.063(2) 0.020(3) 0.0192(19) -0.009(2)
C4 0.072(2) 0.049(3) 0.057(2) 0.0061(17) 0.0179(18) -0.0099(18)
C5 0.066(2) 0.043(2) 0.0397(17) 0.0038(14) 0.0181(15) -0.0018(15)
C6 0.0571(18) 0.0439(18) 0.0359(16) 0.0038(14) 0.0186(13) 0.0047(14)
C7 0.0641(19) 0.0378(18) 0.0398(17) -0.0021(14) 0.0209(14) 0.0003(15)
C8 0.062(2) 0.0403(19) 0.0411(17) -0.0011(14) 0.0233(15) 0.0011(15)
C9 0.071(2) 0.044(2) 0.056(2) -0.0069(16) 0.0317(18) 0.0040(16)
C10 0.080(2) 0.036(2) 0.053(2) -0.0049(15) 0.0289(18) -0.0026(16)
C11 0.063(2) 0.053(2) 0.054(2) -0.0131(17) 0.0288(17) -0.0080(18)
C12 0.065(2) 0.093(4) 0.069(3) 0.003(3) 0.022(2) 0.001(2)
C13 0.0590(19) 0.050(2) 0.0455(18) 0.0043(16) 0.0245(15) 0.0029(16)
C14 0.0544(19) 0.076(3) 0.050(2) -0.0027(19) 0.0213(16) 0.0004(18)
C15 0.070(2) 0.068(3) 0.0481(19) -0.008(2) 0.0169(17) -0.005(2)
C16 0.085(3) 0.064(3) 0.055(2) -0.0078(19) 0.032(2) 0.004(2)
C17 0.070(2) 0.082(4) 0.074(3) -0.014(3) 0.039(2) 0.010(2)
C18 0.0554(19) 0.073(3) 0.060(2) -0.010(2) 0.0272(17) -0.004(2)

loop_
_atom_type_symbol
_atom_type_description
_atom_type_scat_dispersion_real
_atom_type_scat_dispersion_imag
_atom_type_scat_source
C C 0.0181 0.0091 'International Tables Vol C Tables 4.2.6.8 and 6.1.1.4'
H H 0.0000 0.0000 'International Tables Vol C Tables 4.2.6.8 and 6.1.1.4'
Si Si 0.2541 0.3302 'International Tables Vol C Tables 4.2.6.8 and 6.1.1.4'

loop_
_geom_angle_atom_site_label_1
_geom_angle_atom_site_label_2
_geom_angle_atom_site_label_3
_geom_angle
H1A Si1 H1B 121(4)
C11 Si1 H1A 105(2)
C11 Si1 H1B 104(2)
C13 Si1 H1A 104(2)
C13 Si1 H1B 109(2)
C13 Si1 C11 113.41(19)
C2 C1 H1 119.8
C2 C1 C6 120.4(4)
C6 C1 H1 119.8
C1 C2 H2 119.6
C1 C2 C3 120.8(4)
C3 C2 H2 119.6
C2 C3 H3 119.9
C4 C3 C2 120.2(4)
C4 C3 H3 119.9
C3 C4 H4 119.7
C3 C4 C5 120.6(4)
C5 C4 H4 119.7
C4 C5 C6 119.4(3)
C4 C5 C10 122.7(4)
C6 C5 C10 117.9(3)
C1 C6 C5 118.6(4)
C7 C6 C1 122.2(4)
C7 C6 C5 119.2(3)
C6 C7 H7 119.0
C8 C7 C6 122.1(3)
C8 C7 H7 119.0
C7 C8 C9 117.8(3)
C7 C8 C11 121.9(3)
C9 C8 C11 120.2(3)
C8 C9 H9 119.0
C10 C9 C8 122.0(3)
C10 C9 H9 119.0
C5 C10 H10 119.6
C9 C10 C5 120.9(3)
C9 C10 H10 119.6
Si1 C11 H11 106.4
C8 C11 Si1 111.5(3)
C8 C11 H11 106.4
C8 C11 C12 113.8(4)
C12 C11 Si1 111.7(3)
C12 C11 H11 106.4
C11 C12 H12A 109.5
C11 C12 H12B 109.5
C11 C12 H12C 109.5
H12A C12 H12B 109.5
H12A C12 H12C 109.5
H12B C12 H12C 109.5
C14 C13 Si1 121.9(3)
C14 C13 C18 117.3(4)
C18 C13 Si1 120.8(3)
C13 C14 H14 119.0
C13 C14 C15 122.1(4)
C15 C14 H14 119.0
C14 C15 H15 120.4
C16 C15 C14 119.3(4)
C16 C15 H15 120.4
C15 C16 H16 120.0
C15 C16 C17 120.0(4)
C17 C16 H16 120.0
C16 C17 H17 120.0
C16 C17 C18 120.0(4)
C18 C17 H17 120.0
C13 C18 H18 119.4
C17 C18 C13 121.3(4)
C17 C18 H18 119.4

loop_
_geom_bond_atom_site_label_1
_geom_bond_atom_site_label_2
_geom_bond_distance
Si1 H1A 1.25(5)
Si1 H1B 1.33(5)
Si1 C11 1.899(4)
Si1 C13 1.867(4)
C1 H1 0.9300
C1 C2 1.369(6)
C1 C6 1.416(5)
C2 H2 0.9300
C2 C3 1.400(8)
C3 H3 0.9300
C3 C4 1.370(7)
C4 H4 0.9300
C4 C5 1.408(5)
C5 C6 1.422(5)
C5 C10 1.426(5)
C6 C7 1.412(5)
C7 H7 0.9300
C7 C8 1.371(5)
C8 C9 1.423(5)
C8 C11 1.509(5)
C9 H9 0.9300
C9 C10 1.350(5)
C10 H10 0.9300
C11 H11 0.9800
C11 C12 1.513(7)
C12 H12A 0.9600
C12 H12B 0.9600
C12 H12C 0.9600
C13 C14 1.379(6)
C13 C18 1.397(5)
C14 H14 0.9300
C14 C15 1.387(7)
C15 H15 0.9300
C15 C16 1.377(6)
C16 H16 0.9300
C16 C17 1.378(7)
C17 H17 0.9300
C17 C18 1.379(7)
C18 H18 0.9300
